data_4022467
loop_
_publ_author_name
'Jan K. Eberhardt'
'Roland Fr\"ohlich'
'Ernst-Ulrich W\"urthwein'

_publ_section_title
;
 N-Acylamidine Palladium(II) Complexes. Synthesis, Structures,
 and Catalytic Activity for Suzuki-Miyaura Cross-Coupling
 Reactions: Experiments and DFT Calculations
;
_journal_name_full 'Journal of Organic Chemistry'
_journal_page_first 6690
_journal_page_last 6694
_journal_paper_doi 10.1021/jo034455t
_journal_volume 68
_journal_year 2003
_chemical_formula_sum 'C36 H40 Cl2 N4 O2 Pd'
_chemical_formula_weight 738.02
_chemical_name_systematic
; 
 ? 
;
_space_group_IT_number 2
_symmetry_cell_setting triclinic
_symmetry_space_group_name_Hall '-P 1'
_symmetry_space_group_name_H-M 'P -1'
_atom_sites_solution_hydrogens 'at N12 from difmap, others geom'
_atom_sites_solution_primary direct
_atom_sites_solution_secondary difmap
_audit_creation_method SHELXL-97
_cell_angle_alpha 68.30(1)
_cell_angle_beta 89.88(1)
_cell_angle_gamma 67.89(1)
_cell_formula_units_Z 1
_cell_length_a 9.440(1)
_cell_length_b 10.181(1)
_cell_length_c 10.621(1)
_cell_measurement_temperature 198(2)
_cell_volume 867.47(15)
_computing_cell_refinement 'Collect (Nonius B.V., 1998)'
_computing_data_collection 'Collect (Nonius B.V., 1998)'
_computing_data_reduction 'Denzo-SMN (Otwinowski & Minor, 1997)'
_computing_molecular_graphics 'Diamond (Brandenburg, 1997)'
_computing_publication_material 'SHELXL-97 (Shedlrick, 1997)'
_computing_structure_refinement 'SHELXL-97 (Sheldrick, 1997)'
_computing_structure_solution 'SHELXS-97 (Sheldrick, 1990)'
_diffrn_ambient_temperature 198(2)
_diffrn_measured_fraction_theta_full 0.955
_diffrn_measured_fraction_theta_max 0.955
_diffrn_measurement_device_type 'Nonius KappaCCD'
_diffrn_measurement_method '\w and \f scans'
_diffrn_radiation_monochromator graphite
_diffrn_radiation_source 'rotating anode Nonius FR591'
_diffrn_radiation_type MoK\a
_diffrn_radiation_wavelength 0.71073
_diffrn_reflns_av_R_equivalents 0.0218
_diffrn_reflns_av_sigmaI/netI 0.0438
_diffrn_reflns_limit_h_max 12
_diffrn_reflns_limit_h_min -12
_diffrn_reflns_limit_k_max 13
_diffrn_reflns_limit_k_min -10
_diffrn_reflns_limit_l_max 14
_diffrn_reflns_limit_l_min -13
_diffrn_reflns_number 6591
_diffrn_reflns_theta_full 28.70
_diffrn_reflns_theta_max 28.70
_diffrn_reflns_theta_min 2.09
_exptl_absorpt_coefficient_mu 0.726
_exptl_absorpt_correction_T_max 0.9309
_exptl_absorpt_correction_T_min 0.8989
_exptl_absorpt_correction_type empirical
_exptl_absorpt_process_details 'SORTAV (Blessing, 1995 & 1997)'
_exptl_crystal_colour yellow
_exptl_crystal_density_diffrn 1.413
_exptl_crystal_density_method 'not measured'
_exptl_crystal_description block
_exptl_crystal_F_000 380
_exptl_crystal_size_max 0.15
_exptl_crystal_size_mid 0.15
_exptl_crystal_size_min 0.10
_refine_diff_density_max 0.419
_refine_diff_density_min -0.923
_refine_diff_density_rms 0.109
_refine_ls_extinction_method none
_refine_ls_goodness_of_fit_ref 1.067
_refine_ls_hydrogen_treatment 'refined as riding atoms'
_refine_ls_matrix_type full
_refine_ls_number_parameters 210
_refine_ls_number_reflns 4272
_refine_ls_number_restraints 0
_refine_ls_restrained_S_all 1.067
_refine_ls_R_factor_all 0.0418
_refine_ls_R_factor_gt 0.0333
_refine_ls_shift/su_max 0.000
_refine_ls_shift/su_mean 0.000
_refine_ls_structure_factor_coef Fsqd
_refine_ls_weighting_details 'calc w=1/[\s^2^(Fo^2^)+(0.0186P)^2^+0.6861P] where P=(Fo^2^+2Fc^2^)/3'
_refine_ls_weighting_scheme calc
_refine_ls_wR_factor_gt 0.0706
_refine_ls_wR_factor_ref 0.0747
_reflns_number_gt 3850
_reflns_number_total 4272
_reflns_threshold_expression >2sigma(I)
_cod_data_source_file jo034455tsi20030709_093349.cif
_cod_data_source_block wue1882
_cod_database_code 4022467

loop_
_symmetry_equiv_pos_as_xyz
'x, y, z'
'-x, -y, -z'

loop_
_atom_site_label
_atom_site_type_symbol
_atom_site_fract_x
_atom_site_fract_y
_atom_site_fract_z
_atom_site_U_iso_or_equiv
_atom_site_adp_type
_atom_site_occupancy
_atom_site_symmetry_multiplicity
_atom_site_calc_flag
_atom_site_refinement_flags
Pd1 Pd 0.0000 0.0000 0.0000 0.02329(8) Uani 1 2 d S
Cl1 Cl -0.08229(6) 0.24611(6) -0.00557(6) 0.03279(13) Uani 1 1 d .
N1 N 0.0470(2) 0.0836(2) -0.19395(17) 0.0258(4) Uani 1 1 d .
C2 C -0.0916(2) 0.1964(3) -0.2966(2) 0.0298(5) Uani 1 1 d .
H2A H -0.0609 0.2277 -0.3887 0.036 Uiso 1 1 calc R
H2B H -0.1378 0.2898 -0.2762 0.036 Uiso 1 1 calc R
C3 C -0.2116(3) 0.1314(3) -0.2978(3) 0.0459(7) Uani 1 1 d .
H3A H -0.2328 0.0884 -0.2032 0.055 Uiso 1 1 calc R
H3B H -0.1698 0.0459 -0.3292 0.055 Uiso 1 1 calc R
C4 C -0.3619(3) 0.2534(3) -0.3911(3) 0.0497(7) Uani 1 1 d .
H4A H -0.4062 0.3358 -0.3576 0.075 Uiso 1 1 calc R
H4B H -0.4352 0.2062 -0.3911 0.075 Uiso 1 1 calc R
H4C H -0.3412 0.2969 -0.4846 0.075 Uiso 1 1 calc R
C5 C 0.1854(2) 0.0484(2) -0.2234(2) 0.0257(4) Uani 1 1 d .
C6 C 0.2214(2) 0.1326(2) -0.3593(2) 0.0275(4) Uani 1 1 d .
C7 C 0.1923(3) 0.2876(3) -0.4002(3) 0.0390(6) Uani 1 1 d .
H7 H 0.1513 0.3397 -0.3418 0.047 Uiso 1 1 calc R
C8 C 0.2238(3) 0.3659(3) -0.5276(3) 0.0504(7) Uani 1 1 d .
H8 H 0.2054 0.4718 -0.5557 0.060 Uiso 1 1 calc R
C9 C 0.2811(3) 0.2919(4) -0.6130(3) 0.0499(7) Uani 1 1 d .
H9 H 0.3007 0.3470 -0.7003 0.060 Uiso 1 1 calc R
C10 C 0.3103(3) 0.1380(3) -0.5726(2) 0.0433(6) Uani 1 1 d .
H10 H 0.3498 0.0870 -0.6320 0.052 Uiso 1 1 calc R
C11 C 0.2815(3) 0.0572(3) -0.4443(2) 0.0339(5) Uani 1 1 d .
H11 H 0.3033 -0.0495 -0.4153 0.041 Uiso 1 1 calc R
N12 N 0.3039(2) -0.0776(2) -0.12641(19) 0.0313(4) Uani 1 1 d .
H12 H 0.271(3) -0.140(3) -0.071(3) 0.047 Uiso 1 1 d .
C13 C 0.4600(3) -0.1049(3) -0.1108(2) 0.0299(5) Uani 1 1 d .
O13 O 0.5075(2) -0.0101(2) -0.17956(18) 0.0418(4) Uani 1 1 d .
C14 C 0.5633(3) -0.2584(3) -0.0031(2) 0.0294(5) Uani 1 1 d .
C15 C 0.7205(3) -0.2920(3) 0.0167(3) 0.0381(6) Uani 1 1 d .
H15 H 0.7578 -0.2177 -0.0370 0.046 Uiso 1 1 calc R
C16 C 0.8235(3) -0.4321(3) 0.1133(3) 0.0408(6) Uani 1 1 d .
H16 H 0.9307 -0.4530 0.1241 0.049 Uiso 1 1 calc R
C17 C 0.7731(3) -0.5427(3) 0.1946(2) 0.0323(5) Uani 1 1 d .
C18 C 0.6169(3) -0.5093(3) 0.1746(3) 0.0463(7) Uani 1 1 d .
H18 H 0.5799 -0.5835 0.2290 0.056 Uiso 1 1 calc R
C19 C 0.5128(3) -0.3697(3) 0.0769(3) 0.0435(6) Uani 1 1 d .
H19 H 0.4060 -0.3501 0.0647 0.052 Uiso 1 1 calc R
C20 C 0.8872(3) -0.6950(3) 0.3001(3) 0.0435(6) Uani 1 1 d .
H20A H 0.9636 -0.7492 0.2542 0.065 Uiso 1 1 calc R
H20B H 0.8319 -0.7585 0.3481 0.065 Uiso 1 1 calc R
H20C H 0.9402 -0.6759 0.3665 0.065 Uiso 1 1 calc R

loop_
_atom_site_aniso_label
_atom_site_aniso_U_11
_atom_site_aniso_U_22
_atom_site_aniso_U_33
_atom_site_aniso_U_23
_atom_site_aniso_U_13
_atom_site_aniso_U_12
Pd1 0.01882(12) 0.02515(12) 0.02043(12) -0.00418(9) 0.00402(8) -0.00805(9)
Cl1 0.0316(3) 0.0289(3) 0.0388(3) -0.0127(2) 0.0102(2) -0.0140(2)
N1 0.0229(9) 0.0273(9) 0.0208(8) -0.0038(7) 0.0037(7) -0.0091(7)
C2 0.0248(11) 0.0322(11) 0.0195(10) -0.0003(8) 0.0006(8) -0.0079(9)
C3 0.0320(13) 0.0397(14) 0.0492(15) -0.0024(12) -0.0111(11) -0.0122(11)
C4 0.0300(14) 0.0566(17) 0.0435(15) -0.0048(13) -0.0068(11) -0.0128(12)
C5 0.0239(10) 0.0272(10) 0.0234(10) -0.0073(8) 0.0065(8) -0.0103(8)
C6 0.0214(10) 0.0303(11) 0.0240(10) -0.0045(8) 0.0048(8) -0.0096(9)
C7 0.0386(14) 0.0306(12) 0.0411(13) -0.0088(10) 0.0092(11) -0.0125(10)
C8 0.0472(16) 0.0354(14) 0.0491(16) 0.0066(12) 0.0040(13) -0.0195(12)
C9 0.0358(14) 0.0662(19) 0.0297(12) 0.0042(12) 0.0054(11) -0.0249(13)
C10 0.0336(14) 0.0645(18) 0.0295(12) -0.0162(12) 0.0108(10) -0.0198(13)
C11 0.0303(12) 0.0386(12) 0.0304(11) -0.0114(10) 0.0097(9) -0.0137(10)
N12 0.0218(9) 0.0299(10) 0.0290(9) 0.0003(8) 0.0067(7) -0.0087(8)
C13 0.0244(11) 0.0340(12) 0.0283(11) -0.0104(9) 0.0066(9) -0.0108(9)
O13 0.0307(9) 0.0406(10) 0.0419(9) 0.0004(8) 0.0043(7) -0.0183(8)
C14 0.0233(11) 0.0325(11) 0.0273(10) -0.0091(9) 0.0035(9) -0.0087(9)
C15 0.0261(12) 0.0382(13) 0.0410(13) -0.0052(11) 0.0030(10) -0.0140(10)
C16 0.0235(12) 0.0444(14) 0.0461(14) -0.0117(11) 0.0004(10) -0.0112(10)
C17 0.0291(12) 0.0338(12) 0.0288(11) -0.0127(9) 0.0003(9) -0.0070(9)
C18 0.0337(14) 0.0381(14) 0.0496(15) 0.0018(12) 0.0008(12) -0.0152(11)
C19 0.0232(12) 0.0394(13) 0.0497(15) 0.0001(11) -0.0001(11) -0.0113(10)
C20 0.0345(14) 0.0436(14) 0.0342(13) -0.0082(11) -0.0040(11) -0.0040(11)

loop_
_atom_type_symbol
_atom_type_description
_atom_type_scat_dispersion_real
_atom_type_scat_dispersion_imag
_atom_type_scat_source
C C 0.0033 0.0016 'International Tables Vol C Tables 4.2.6.8 and 6.1.1.4'
H H 0.0000 0.0000 'International Tables Vol C Tables 4.2.6.8 and 6.1.1.4'
N N 0.0061 0.0033 'International Tables Vol C Tables 4.2.6.8 and 6.1.1.4'
O O 0.0106 0.0060 'International Tables Vol C Tables 4.2.6.8 and 6.1.1.4'
Cl Cl 0.1484 0.1585 'International Tables Vol C Tables 4.2.6.8 and 6.1.1.4'
Pd Pd -0.9988 1.0072 'International Tables Vol C Tables 4.2.6.8 and 6.1.1.4'

loop_
_geom_angle_atom_site_label_1
_geom_angle_atom_site_label_2
_geom_angle_atom_site_label_3
_geom_angle
_geom_angle_site_symmetry_1
_geom_angle_site_symmetry_3
N1 Pd1 N1 180.00(13) . 2
N1 Pd1 Cl1 88.10(5) . .
N1 Pd1 Cl1 91.90(5) 2 .
N1 Pd1 Cl1 91.90(5) . 2
N1 Pd1 Cl1 88.10(5) 2 2
Cl1 Pd1 Cl1 180.00(4) . 2
C5 N1 C2 122.84(17) . .
C5 N1 Pd1 123.43(15) . .
C2 N1 Pd1 113.61(13) . .
N1 C2 C3 112.01(18) . .
C2 C3 C4 112.0(2) . .
N1 C5 N12 117.85(18) . .
N1 C5 C6 123.07(19) . .
N12 C5 C6 119.01(18) . .
C11 C6 C7 120.2(2) . .
C11 C6 C5 120.3(2) . .
C7 C6 C5 119.5(2) . .
C6 C7 C8 119.2(3) . .
C9 C8 C7 120.7(3) . .
C8 C9 C10 120.2(2) . .
C9 C10 C11 119.8(3) . .
C6 C11 C10 119.9(2) . .
C5 N12 C13 127.39(18) . .
O13 C13 N12 122.0(2) . .
O13 C13 C14 122.9(2) . .
N12 C13 C14 115.10(18) . .
C19 C14 C15 118.0(2) . .
C19 C14 C13 124.4(2) . .
C15 C14 C13 117.6(2) . .
C16 C15 C14 120.9(2) . .
C15 C16 C17 121.1(2) . .
C18 C17 C16 117.8(2) . .
C18 C17 C20 121.7(2) . .
C16 C17 C20 120.4(2) . .
C17 C18 C19 121.5(2) . .
C18 C19 C14 120.5(2) . .

loop_
_geom_bond_atom_site_label_1
_geom_bond_atom_site_label_2
_geom_bond_distance
_geom_bond_site_symmetry_2
Pd1 N1 2.0368(16) .
Pd1 N1 2.0368(16) 2
Pd1 Cl1 2.3045(6) .
Pd1 Cl1 2.3045(6) 2
N1 C5 1.289(3) .
N1 C2 1.472(3) .
C2 C3 1.515(3) .
C3 C4 1.519(3) .
C5 N12 1.380(3) .
C5 C6 1.496(3) .
C6 C11 1.381(3) .
C6 C7 1.386(3) .
C7 C8 1.391(3) .
C8 C9 1.371(4) .
C9 C10 1.376(4) .
C10 C11 1.395(3) .
N12 C13 1.391(3) .
C13 O13 1.212(3) .
C13 C14 1.496(3) .
C14 C19 1.388(3) .
C14 C15 1.389(3) .
C15 C16 1.382(3) .
C16 C17 1.386(3) .
C17 C18 1.380(3) .
C17 C20 1.511(3) .
C18 C19 1.387(3) .

loop_
_geom_torsion_atom_site_label_1
_geom_torsion_atom_site_label_2
_geom_torsion_atom_site_label_3
_geom_torsion_atom_site_label_4
_geom_torsion
_geom_torsion_site_symmetry_1
N1 Pd1 N1 C5 1(100) 2
Cl1 Pd1 N1 C5 111.14(18) .
Cl1 Pd1 N1 C5 -68.86(18) 2
N1 Pd1 N1 C2 -175(100) 2
Cl1 Pd1 N1 C2 -65.03(14) .
Cl1 Pd1 N1 C2 114.97(14) 2
C5 N1 C2 C3 128.0(2) .
Pd1 N1 C2 C3 -55.8(2) .
N1 C2 C3 C4 173.1(2) .
C2 N1 C5 N12 -168.7(2) .
Pd1 N1 C5 N12 15.5(3) .
C2 N1 C5 C6 8.2(3) .
Pd1 N1 C5 C6 -167.57(16) .
N1 C5 C6 C11 -115.8(3) .
N12 C5 C6 C11 61.1(3) .
N1 C5 C6 C7 63.5(3) .
N12 C5 C6 C7 -119.6(2) .
C11 C6 C7 C8 0.2(4) .
C5 C6 C7 C8 -179.0(2) .
C6 C7 C8 C9 0.9(4) .
C7 C8 C9 C10 -0.9(4) .
C8 C9 C10 C11 -0.1(4) .
C7 C6 C11 C10 -1.2(4) .
C5 C6 C11 C10 178.0(2) .
C9 C10 C11 C6 1.2(4) .
N1 C5 N12 C13 -154.7(2) .
C6 C5 N12 C13 28.3(3) .
C5 N12 C13 O13 5.2(4) .
C5 N12 C13 C14 -175.2(2) .
O13 C13 C14 C19 -179.8(3) .
N12 C13 C14 C19 0.7(4) .
O13 C13 C14 C15 -0.6(4) .
N12 C13 C14 C15 179.8(2) .
C19 C14 C15 C16 -0.1(4) .
C13 C14 C15 C16 -179.3(2) .
C14 C15 C16 C17 -0.8(4) .
C15 C16 C17 C18 0.9(4) .
C15 C16 C17 C20 -179.8(2) .
C16 C17 C18 C19 -0.2(4) .
C20 C17 C18 C19 -179.5(3) .
C17 C18 C19 C14 -0.6(5) .
C15 C14 C19 C18 0.8(4) .
C13 C14 C19 C18 179.9(3) .
